data_4332634
loop_
_publ_author_name
'Li, Lei'
'Sarjeant, Amy A. Narducci'
'Karlin, Kenneth D.'

_publ_section_title
;
 Reactivity Study of a Hydroperoxodicopper(II) Complex:&#x00A0;
 Hydroxylation, Dehydrogenation, and Ligand Cross-Link Reactions
;
_journal_issue 18
_journal_name_full 'Inorganic Chemistry'
_journal_page_first 7160
_journal_page_last 7172
_journal_paper_doi 10.1021/ic060598x
_journal_volume 45
_journal_year 2006
_chemical_formula_moiety ' C70 H64 Cu2 N6 O P2, C4 H10 O, 2(Cl O4)'
_chemical_formula_sum 'C74 H74 Cl2 Cu2 N6 O10 P2'
_chemical_formula_weight 1467.31
_chemical_name_systematic
; 
 ? 
;
_space_group_IT_number 14
_symmetry_cell_setting monoclinic
_symmetry_space_group_name_Hall '-P 2ybc'
_symmetry_space_group_name_H-M 'P 1 21/c 1'
_atom_sites_solution_hydrogens geom
_atom_sites_solution_primary direct
_atom_sites_solution_secondary difmap
_audit_creation_date
;
'Fri Feb 11 09:27:39 2005'
;
_audit_creation_method SHELXL-97
_cell_angle_alpha 90.00
_cell_angle_beta 105.608(4)
_cell_angle_gamma 90.00
_cell_formula_units_Z 4
_cell_length_a 18.1565(8)
_cell_length_b 14.3470(6)
_cell_length_c 28.0808(12)
_cell_measurement_reflns_used 15744
_cell_measurement_temperature 110
_cell_measurement_theta_max 29.20
_cell_measurement_theta_min 1.78
_cell_volume 7045.1(5)
_computing_cell_refinement 'Oxford Diffraction CrysAlis RED'
_computing_data_collection 'Oxford Diffraction CrysAlis CCD'
_computing_data_reduction 'Oxford Diffraction CrysAlis RED'
_computing_molecular_graphics 'Sheldrick, G.M. (2000). SHELXTL v6.10.'
_computing_publication_material 'Sheldrick, G.M. (2000). SHELXTL v6.10.'
_computing_structure_refinement 'Sheldrick, G.M. (2000). SHELXTL v6.10.'
_computing_structure_solution 'Sheldrick, G.M. (2000). SHELXTL v6.10.'
_diffrn_ambient_temperature 110
_diffrn_detector_area_resol_mean 15.9890
_diffrn_measured_fraction_theta_full 0.996
_diffrn_measured_fraction_theta_max 0.996
_diffrn_measurement_details 'see scan set'
_diffrn_measurement_device Kappa
_diffrn_measurement_device_type Xcalibur3
_diffrn_measurement_method ' phi omega scans'
_diffrn_orient_matrix_UB_11 0.0009967974
_diffrn_orient_matrix_UB_12 -0.0082996300
_diffrn_orient_matrix_UB_13 0.0250598312
_diffrn_orient_matrix_UB_21 -0.0292386947
_diffrn_orient_matrix_UB_22 -0.0338823009
_diffrn_orient_matrix_UB_23 -0.0076112577
_diffrn_orient_matrix_UB_31 0.0280953826
_diffrn_orient_matrix_UB_32 -0.0350330453
_diffrn_orient_matrix_UB_33 0.0013774243
_diffrn_radiation_monochromator graphite
_diffrn_radiation_source 'Enhance (Mo) X-ray Source'
_diffrn_radiation_type 'Mo K\a'
_diffrn_radiation_wavelength 0.71073
_diffrn_reflns_av_R_equivalents 0.0437
_diffrn_reflns_av_sigmaI/netI 0.0427
_diffrn_reflns_limit_h_max 23
_diffrn_reflns_limit_h_min -23
_diffrn_reflns_limit_k_max 16
_diffrn_reflns_limit_k_min -18
_diffrn_reflns_limit_l_max 36
_diffrn_reflns_limit_l_min -36
_diffrn_reflns_number 85970
_diffrn_reflns_resolution_max 0.77
_diffrn_reflns_theta_full 27.48
_diffrn_reflns_theta_max 27.48
_diffrn_reflns_theta_min 3.90
_diffrn_source_current 40
_diffrn_source_power 2
_diffrn_source_voltage 50
_diffrn_standards_interval_count 1
_diffrn_standards_interval_time 50
_exptl_absorpt_coefficient_mu 0.78802
_exptl_absorpt_correction_T_max 0.92000
_exptl_absorpt_correction_T_min 0.77083
_exptl_absorpt_correction_type analytical
_exptl_absorpt_process_details
;
CrysAlis RED, Oxford Diffraction Ltd.,
Version 1.171.24 beta (release 23.09.2004 CrysAlis171 .NET)
(compiled Oct 19 2004,12:04:41)
Analytical numeric absorption correction using a multifaceted crystal
model based on expressions derived by R.C. Clark & J.S. Reid.
;
_exptl_crystal_colour orange
_exptl_crystal_density_diffrn 1.383
_exptl_crystal_density_method 'not measured'
_exptl_crystal_description prism
_exptl_crystal_F_000 3048
_exptl_crystal_size_max 0.19658
_exptl_crystal_size_mid 0.12983
_exptl_crystal_size_min 0.04786
_refine_diff_density_max 1.210
_refine_diff_density_min -0.705
_refine_diff_density_rms 0.078
_refine_ls_extinction_method none
_refine_ls_goodness_of_fit_ref 1.085
_refine_ls_hydrogen_treatment mixed
_refine_ls_matrix_type full
_refine_ls_number_parameters 936
_refine_ls_number_reflns 16106
_refine_ls_number_restraints 0
_refine_ls_restrained_S_all 1.085
_refine_ls_R_factor_all 0.0756
_refine_ls_R_factor_gt 0.0505
_refine_ls_shift/su_max 0.001
_refine_ls_shift/su_mean 0.000
_refine_ls_structure_factor_coef Fsqd
_refine_ls_weighting_details 'calc w=1/[\s^2^(Fo^2^)+(0.0816P)^2^+0.0000P] where P=(Fo^2^+2Fc^2^)/3'
_refine_ls_weighting_scheme calc
_refine_ls_wR_factor_gt 0.1283
_refine_ls_wR_factor_ref 0.1430
_reflns_number_gt 11627
_reflns_number_total 16106
_reflns_threshold_expression >2sigma(I)
_cod_data_source_file ic060598xsup1.cif
_cod_data_source_block x0100
_cod_depositor_comments
;
The following automatic conversions were performed:

'_symmetry_cell_setting' value 'Monoclinic' changed to 'monoclinic'
according to /home/saulius/struct/CIF-dictionaries/cif_core.dic
dictionary named 'cif_core.dic' version 2.4.2 from
2011-04-26.

'_exptl_absorpt_correction_type' value 'Analytical'
changed to 'analytical' according to
/home/saulius/struct/CIF-dictionaries/cif_core.dic dictionary named
'cif_core.dic' version 2.4.2 from 2011-04-26.

Automatic conversion script
Id: cif_fix_values 1891 2012-01-12 08:04:46Z andrius 
;
_cod_original_sg_symbol_H-M 'P2(1)/c  '
_cod_database_code 4332634
_audit_creation_method_reference
;
CrysAlis RED, Oxford Diffraction Ltd.,
Version 1.171.24 beta (release 23.09.2004 CrysAlis171 .NET)
(compiled Oct 19 2004,12:04:41)
;
_computing_data_collection_reference
;
CrysAlis CCD, Oxford Diffraction Ltd.,
Version 1.171.24 beta (release 23.09.2004 CrysAlis171 .NET)
(compiled Oct 19 2004,12:04:41)
;
_computing_cell_refinment_reference
;
CrysAlis RED, Oxford Diffraction Ltd.,
Version 1.171.24 beta (release 23.09.2004 CrysAlis171 .NET)
(compiled Oct 19 2004,12:04:41)
;
_computing_data_reduction_reference
;
CrysAlis RED, Oxford Diffraction Ltd.,
Version 1.171.24 beta (release 23.09.2004 CrysAlis171 .NET)
(compiled Oct 19 2004,12:04:41)
;
_cell_measurement_resolution_max 0.73

loop_
_symmetry_equiv_pos_as_xyz
'x, y, z'
'-x, y+1/2, -z+1/2'
'-x, -y, -z'
'x, -y-1/2, z-1/2'

loop_
_atom_site_label
_atom_site_type_symbol
_atom_site_fract_x
_atom_site_fract_y
_atom_site_fract_z
_atom_site_U_iso_or_equiv
_atom_site_adp_type
_atom_site_occupancy
_atom_site_symmetry_multiplicity
_atom_site_calc_flag
_atom_site_refinement_flags
_atom_site_disorder_assembly
_atom_site_disorder_group
Cu1 Cu 0.023262(18) 0.32010(2) 0.103846(11) 0.02312(9) Uani 1 1 d . . .
Cu2 Cu 0.409054(18) 0.24338(2) 0.178871(12) 0.02230(9) Uani 1 1 d . . .
P1 P 0.01107(4) 0.22317(5) 0.16101(2) 0.02380(16) Uani 1 1 d . . .
P2 P 0.42656(4) 0.38865(5) 0.16259(2) 0.02192(15) Uani 1 1 d . . .
O1 O 0.21843(10) 0.31834(11) 0.13877(6) 0.0207(4) Uani 1 1 d . . .
N1 N -0.03598(13) 0.33071(15) 0.03177(8) 0.0260(5) Uani 1 1 d . . .
N2 N 0.11987(12) 0.34425(14) 0.06896(7) 0.0210(4) Uani 1 1 d . . .
N3 N 0.06944(12) 0.44203(15) 0.13750(8) 0.0234(5) Uani 1 1 d . . .
N4 N 0.44885(12) 0.14468(15) 0.13919(8) 0.0251(5) Uani 1 1 d . . .
N5 N 0.30883(11) 0.14328(14) 0.16135(8) 0.0213(5) Uani 1 1 d . . .
N6 N 0.39716(12) 0.21656(14) 0.24857(8) 0.0218(5) Uani 1 1 d . . .
C1 C -0.10650(16) 0.2957(2) 0.01267(11) 0.0327(7) Uani 1 1 d . . .
H1A H -0.1357 0.2781 0.0347 0.039 Uiso 1 1 calc R . .
C2 C -0.13825(17) 0.2843(2) -0.03739(11) 0.0363(7) Uani 1 1 d . . .
H2A H -0.1880 0.2587 -0.0496 0.044 Uiso 1 1 calc R . .
C3 C -0.09604(17) 0.3109(2) -0.06957(10) 0.0336(7) Uani 1 1 d . . .
H3A H -0.1165 0.3033 -0.1042 0.040 Uiso 1 1 calc R . .
C4 C -0.02418(17) 0.3486(2) -0.05090(10) 0.0302(6) Uani 1 1 d . . .
H4A H 0.0053 0.3680 -0.0724 0.036 Uiso 1 1 calc R . .
C5 C 0.00423(15) 0.35742(17) 0.00002(9) 0.0231(5) Uani 1 1 d . . .
C6 C 0.08319(15) 0.39675(18) 0.02383(9) 0.0237(6) Uani 1 1 d . . .
H6A H 0.1150 0.3928 0.0003 0.028 Uiso 1 1 calc R . .
H6B H 0.0788 0.4632 0.0322 0.028 Uiso 1 1 calc R . .
C7 C 0.17777(14) 0.39370(17) 0.10797(9) 0.0214(5) Uani 1 1 d . . .
H7A H 0.2135 0.4290 0.0930 0.026 Uiso 1 1 calc R . .
C8 C 0.14246(15) 0.45846(17) 0.13779(9) 0.0213(5) Uani 1 1 d . . .
C9 C 0.18445(16) 0.53142(18) 0.16425(10) 0.0273(6) Uani 1 1 d . . .
H9A H 0.2352 0.5433 0.1626 0.033 Uiso 1 1 calc R . .
C10 C 0.15091(17) 0.58666(19) 0.19310(11) 0.0322(7) Uani 1 1 d . . .
H10A H 0.1790 0.6357 0.2125 0.039 Uiso 1 1 calc R . .
C11 C 0.07610(17) 0.56963(19) 0.19333(10) 0.0312(6) Uani 1 1 d . . .
H11A H 0.0521 0.6067 0.2129 0.037 Uiso 1 1 calc R . .
C12 C 0.03654(16) 0.49725(19) 0.16443(10) 0.0278(6) Uani 1 1 d . . .
H12A H -0.0154 0.4866 0.1638 0.033 Uiso 1 1 calc R . .
C13 C 0.15578(14) 0.25853(17) 0.06358(9) 0.0211(5) Uani 1 1 d . . .
C14 C 0.13925(15) 0.19585(18) 0.02472(10) 0.0235(6) Uani 1 1 d . . .
H14A H 0.1007 0.2090 -0.0049 0.028 Uiso 1 1 calc R . .
C15 C 0.18060(15) 0.11299(18) 0.03015(10) 0.0240(6) Uani 1 1 d . A .
C16 C 0.23558(15) 0.09606(18) 0.07506(10) 0.0248(6) Uani 1 1 d . . .
H16A H 0.2625 0.0386 0.0789 0.030 Uiso 1 1 calc R . .
C17 C 0.25301(14) 0.15938(17) 0.11471(9) 0.0211(5) Uani 1 1 d . . .
C18 C 0.21258(14) 0.24251(16) 0.10662(9) 0.0187(5) Uani 1 1 d . . .
C19 C 0.16506(17) 0.0414(2) -0.01238(11) 0.0341(7) Uani 1 1 d . . .
C20 C 0.0957(3) 0.0714(4) -0.0573(2) 0.0337(13) Uani 0.60 1 d P A 1
H20A H 0.1068 0.1319 -0.0700 0.051 Uiso 0.60 1 calc PR A 1
H20B H 0.0491 0.0761 -0.0462 0.051 Uiso 0.60 1 calc PR A 1
H20C H 0.0882 0.0246 -0.0836 0.051 Uiso 0.60 1 calc PR A 1
C21 C 0.2358(3) 0.0457(4) -0.0355(2) 0.0479(15) Uani 0.60 1 d P A 1
H21A H 0.2408 0.1091 -0.0473 0.072 Uiso 0.60 1 calc PR A 1
H21B H 0.2276 0.0020 -0.0633 0.072 Uiso 0.60 1 calc PR A 1
H21C H 0.2826 0.0288 -0.0103 0.072 Uiso 0.60 1 calc PR A 1
C22 C 0.1527(4) -0.0518(4) 0.00190(19) 0.0476(16) Uani 0.60 1 d P A 1
H22A H 0.1994 -0.0750 0.0253 0.071 Uiso 0.60 1 calc PR A 1
H22B H 0.1397 -0.0919 -0.0274 0.071 Uiso 0.60 1 calc PR A 1
H22C H 0.1106 -0.0523 0.0176 0.071 Uiso 0.60 1 calc PR A 1
C20' C 0.1496(9) 0.0798(7) -0.0572(3) 0.067(3) Uani 0.40 1 d P A 2
H20D H 0.1926 0.1192 -0.0595 0.100 Uiso 0.40 1 calc PR A 2
H20E H 0.1033 0.1178 -0.0627 0.100 Uiso 0.40 1 calc PR A 2
H20F H 0.1417 0.0305 -0.0822 0.100 Uiso 0.40 1 calc PR A 2
C21' C 0.2250(5) -0.0381(5) -0.0020(3) 0.0392(19) Uani 0.40 1 d P A 2
H21D H 0.2753 -0.0127 -0.0016 0.059 Uiso 0.40 1 calc PR A 2
H21E H 0.2103 -0.0855 -0.0279 0.059 Uiso 0.40 1 calc PR A 2
H21F H 0.2274 -0.0664 0.0302 0.059 Uiso 0.40 1 calc PR A 2
C22' C 0.0882(6) -0.0149(7) -0.0056(4) 0.061(3) Uani 0.40 1 d P A 2
H22D H 0.0517 0.0301 0.0012 0.092 Uiso 0.40 1 calc PR A 2
H22E H 0.1036 -0.0589 0.0220 0.092 Uiso 0.40 1 calc PR A 2
H22F H 0.0641 -0.0491 -0.0360 0.092 Uiso 0.40 1 calc PR A 2
C23 C 0.04528(16) 0.27624(19) 0.22220(10) 0.0265(6) Uani 1 1 d . . .
C24 C 0.12169(16) 0.30565(19) 0.23619(10) 0.0280(6) Uani 1 1 d . . .
H24A H 0.1513 0.3023 0.2130 0.034 Uiso 1 1 calc R . .
C25 C 0.15462(18) 0.3395(2) 0.28333(11) 0.0335(7) Uani 1 1 d . . .
H25A H 0.2070 0.3571 0.2927 0.040 Uiso 1 1 calc R . .
C26 C 0.11132(19) 0.3476(2) 0.31666(11) 0.0397(8) Uani 1 1 d . . .
H26A H 0.1339 0.3707 0.3490 0.048 Uiso 1 1 calc R . .
C27 C 0.03468(19) 0.3218(2) 0.30301(11) 0.0401(8) Uani 1 1 d . . .
H27A H 0.0048 0.3287 0.3258 0.048 Uiso 1 1 calc R . .
C28 C 0.00159(17) 0.2861(2) 0.25597(11) 0.0321(6) Uani 1 1 d . . .
H28A H -0.0507 0.2683 0.2469 0.039 Uiso 1 1 calc R . .
C29 C -0.08942(15) 0.1955(2) 0.15551(10) 0.0268(6) Uani 1 1 d . . .
C30 C -0.14279(18) 0.2651(2) 0.13789(11) 0.0350(7) Uani 1 1 d . . .
H30A H -0.1261 0.3249 0.1306 0.042 Uiso 1 1 calc R . .
C31 C -0.22054(18) 0.2485(2) 0.13071(12) 0.0411(8) Uani 1 1 d . . .
H31A H -0.2567 0.2967 0.1188 0.049 Uiso 1 1 calc R . .
C32 C -0.24462(18) 0.1611(3) 0.14105(12) 0.0439(8) Uani 1 1 d . . .
H32A H -0.2977 0.1489 0.1357 0.053 Uiso 1 1 calc R . .
C33 C -0.19223(17) 0.0917(2) 0.15906(12) 0.0404(8) Uani 1 1 d . . .
H33A H -0.2093 0.0322 0.1666 0.049 Uiso 1 1 calc R . .
C34 C -0.11445(17) 0.1081(2) 0.16637(11) 0.0320(6) Uani 1 1 d . . .
H34A H -0.0785 0.0599 0.1787 0.038 Uiso 1 1 calc R . .
C35 C 0.06064(14) 0.11105(18) 0.17027(10) 0.0244(6) Uani 1 1 d . . .
C36 C 0.08330(15) 0.0686(2) 0.21673(10) 0.0292(6) Uani 1 1 d . . .
H36A H 0.0723 0.0980 0.2443 0.035 Uiso 1 1 calc R . .
C37 C 0.12153(17) -0.0156(2) 0.22293(12) 0.0350(7) Uani 1 1 d . . .
H37A H 0.1367 -0.0440 0.2547 0.042 Uiso 1 1 calc R . .
C38 C 0.13782(17) -0.0588(2) 0.18277(12) 0.0361(7) Uani 1 1 d . . .
H38A H 0.1637 -0.1171 0.1869 0.043 Uiso 1 1 calc R . .
C39 C 0.11656(17) -0.0174(2) 0.13676(12) 0.0349(7) Uani 1 1 d . . .
H39A H 0.1283 -0.0467 0.1094 0.042 Uiso 1 1 calc R . .
C40 C 0.07817(15) 0.06683(18) 0.13051(10) 0.0261(6) Uani 1 1 d . . .
H40A H 0.0635 0.0949 0.0987 0.031 Uiso 1 1 calc R . .
C41 C 0.50172(16) 0.1557(2) 0.11416(11) 0.0301(6) Uani 1 1 d . . .
H41A H 0.5276 0.2138 0.1167 0.036 Uiso 1 1 calc R . .
C42 C 0.52052(17) 0.0873(2) 0.08500(11) 0.0362(7) Uani 1 1 d . . .
H42A H 0.5582 0.0978 0.0678 0.043 Uiso 1 1 calc R . .
C43 C 0.48213(18) 0.0016(2) 0.08151(12) 0.0372(7) Uani 1 1 d . . .
H43A H 0.4937 -0.0475 0.0620 0.045 Uiso 1 1 calc R . .
C44 C 0.42724(17) -0.0102(2) 0.10677(11) 0.0317(6) Uani 1 1 d . . .
H44A H 0.4006 -0.0676 0.1049 0.038 Uiso 1 1 calc R . .
C45 C 0.41142(15) 0.06280(18) 0.13493(9) 0.0234(5) Uani 1 1 d . . .
C46 C 0.35334(15) 0.05518(17) 0.16426(10) 0.0231(5) Uani 1 1 d . . .
H46A H 0.3180 0.0030 0.1513 0.028 Uiso 1 1 calc R . .
H46B H 0.3798 0.0415 0.1992 0.028 Uiso 1 1 calc R . .
C47 C 0.27474(15) 0.14791(19) 0.20358(9) 0.0245(6) Uani 1 1 d . . .
H47A H 0.2543 0.0857 0.2085 0.029 Uiso 1 1 calc R . .
H47B H 0.2313 0.1922 0.1955 0.029 Uiso 1 1 calc R . .
C48 C 0.33104(15) 0.17826(17) 0.25136(9) 0.0224(5) Uani 1 1 d . . .
C49 C 0.31107(17) 0.1705(2) 0.29545(11) 0.0319(6) Uani 1 1 d . . .
H49A H 0.2635 0.1437 0.2961 0.038 Uiso 1 1 calc R . .
C50 C 0.36152(18) 0.2025(2) 0.33871(11) 0.0371(7) Uani 1 1 d . . .
H50A H 0.3495 0.1966 0.3695 0.045 Uiso 1 1 calc R . .
C51 C 0.42951(17) 0.2431(2) 0.33643(10) 0.0324(7) Uani 1 1 d . . .
H51A H 0.4646 0.2666 0.3654 0.039 Uiso 1 1 calc R . .
C52 C 0.44530(16) 0.24859(18) 0.29130(10) 0.0259(6) Uani 1 1 d . . .
H52A H 0.4922 0.2762 0.2899 0.031 Uiso 1 1 calc R . .
C53 C 0.40915(14) 0.47047(17) 0.20839(9) 0.0222(5) Uani 1 1 d . . .
C54 C 0.35482(16) 0.44539(19) 0.23328(10) 0.0276(6) Uani 1 1 d . . .
H54A H 0.3308 0.3861 0.2275 0.033 Uiso 1 1 calc R . .
C55 C 0.33605(18) 0.5065(2) 0.26615(11) 0.0358(7) Uani 1 1 d . . .
H55A H 0.2999 0.4887 0.2834 0.043 Uiso 1 1 calc R . .
C56 C 0.36983(17) 0.5937(2) 0.27399(11) 0.0336(7) Uani 1 1 d . . .
H56A H 0.3557 0.6364 0.2958 0.040 Uiso 1 1 calc R . .
C57 C 0.42426(16) 0.6185(2) 0.25003(11) 0.0314(6) Uani 1 1 d . . .
H57A H 0.4477 0.6781 0.2557 0.038 Uiso 1 1 calc R . .
C58 C 0.44467(16) 0.55721(19) 0.21795(10) 0.0271(6) Uani 1 1 d . . .
H58A H 0.4831 0.5742 0.2023 0.033 Uiso 1 1 calc R . .
C59 C 0.52389(15) 0.41553(18) 0.15981(10) 0.0249(6) Uani 1 1 d . . .
C60 C 0.58427(17) 0.3930(2) 0.20130(11) 0.0330(7) Uani 1 1 d . . .
H60A H 0.5735 0.3666 0.2297 0.040 Uiso 1 1 calc R . .
C61 C 0.65949(17) 0.4090(2) 0.20108(13) 0.0395(8) Uani 1 1 d . . .
H61A H 0.6998 0.3941 0.2294 0.047 Uiso 1 1 calc R . .
C62 C 0.67602(17) 0.4463(2) 0.15998(13) 0.0392(7) Uani 1 1 d . . .
H62A H 0.7277 0.4574 0.1601 0.047 Uiso 1 1 calc R . .
C63 C 0.61728(18) 0.4677(2) 0.11827(13) 0.0425(8) Uani 1 1 d . . .
H63A H 0.6288 0.4928 0.0898 0.051 Uiso 1 1 calc R . .
C64 C 0.54131(17) 0.4523(2) 0.11829(11) 0.0347(7) Uani 1 1 d . . .
H64A H 0.5013 0.4671 0.0897 0.042 Uiso 1 1 calc R . .
C65 C 0.36752(15) 0.43162(18) 0.10355(9) 0.0234(6) Uani 1 1 d . . .
C66 C 0.34760(16) 0.52540(19) 0.09579(10) 0.0288(6) Uani 1 1 d . . .
H66A H 0.3653 0.5693 0.1217 0.035 Uiso 1 1 calc R . .
C67 C 0.30181(18) 0.5547(2) 0.05018(11) 0.0359(7) Uani 1 1 d . . .
H67A H 0.2877 0.6185 0.0452 0.043 Uiso 1 1 calc R . .
C68 C 0.27655(17) 0.4915(2) 0.01189(11) 0.0371(7) Uani 1 1 d . . .
H68A H 0.2460 0.5121 -0.0194 0.045 Uiso 1 1 calc R . .
C69 C 0.29598(17) 0.3982(2) 0.01935(11) 0.0353(7) Uani 1 1 d . . .
H69A H 0.2785 0.3547 -0.0067 0.042 Uiso 1 1 calc R . .
C70 C 0.34103(15) 0.3686(2) 0.06495(10) 0.0278(6) Uani 1 1 d . . .
H70A H 0.3540 0.3045 0.0699 0.033 Uiso 1 1 calc R . .
Cl1 Cl 0.31044(4) -0.21294(5) 0.14861(3) 0.03575(18) Uani 1 1 d . . .
O1S O 0.26688(13) -0.14574(14) 0.11400(9) 0.0471(6) Uani 1 1 d . B .
O2S O 0.3493(4) -0.1679(5) 0.1923(2) 0.0570(19) Uani 0.64 1 d P B 1
O3S O 0.3731(2) -0.2519(2) 0.12722(16) 0.0492(10) Uani 0.64 1 d P B 1
O4S O 0.2653(2) -0.2859(3) 0.15393(17) 0.0451(9) Uani 0.64 1 d P B 1
O2S' O 0.3052(6) -0.2953(5) 0.1286(3) 0.082(3) Uani 0.36 1 d P B 2
O3S' O 0.2628(4) -0.2306(6) 0.1910(3) 0.070(2) Uani 0.36 1 d P B 2
O4S' O 0.3738(6) -0.1758(9) 0.1770(4) 0.049(3) Uani 0.36 1 d P B 2
Cl2 Cl -0.16372(4) -0.40689(5) 0.11635(2) 0.03446(17) Uani 1 1 d . . .
O5S O -0.24357(12) -0.38620(19) 0.10320(9) 0.0522(6) Uani 1 1 d . C .
O6S O -0.13206(16) -0.3995(2) 0.16825(9) 0.0673(8) Uani 1 1 d . C .
O7S O -0.12715(17) -0.3443(3) 0.09192(12) 0.0900(11) Uani 1 1 d . C .
O8S O -0.1626(5) -0.5066(6) 0.1077(4) 0.056(2) Uani 0.53 1 d P C 1
O8S' O -0.1406(6) -0.4878(8) 0.0935(4) 0.056(2) Uani 0.47 1 d P C 2
O9S O 0.47763(16) -0.21366(18) 0.01844(10) 0.0561(7) Uani 1 1 d . . .
C1S C 0.4119(3) -0.2687(3) 0.00107(18) 0.0709(12) Uani 1 1 d . . .
H1SA H 0.4144 -0.3234 0.0229 0.085 Uiso 1 1 calc R . .
H1SB H 0.4091 -0.2915 -0.0327 0.085 Uiso 1 1 calc R . .
C2S C 0.3419(2) -0.2114(3) 0.00025(16) 0.0648(11) Uani 1 1 d . . .
H2SA H 0.2959 -0.2483 -0.0142 0.097 Uiso 1 1 calc R . .
H2SB H 0.3415 -0.1553 -0.0197 0.097 Uiso 1 1 calc R . .
H2SC H 0.3429 -0.1934 0.0341 0.097 Uiso 1 1 calc R . .
C3S C 0.5458(3) -0.2618(3) 0.02054(16) 0.0685(12) Uani 1 1 d . . .
H3SA H 0.5431 -0.2898 -0.0121 0.082 Uiso 1 1 calc R . .
H3SB H 0.5526 -0.3128 0.0451 0.082 Uiso 1 1 calc R . .
C4S C 0.6121(3) -0.1966(4) 0.03473(18) 0.0796(14) Uani 1 1 d . . .
H4SA H 0.6598 -0.2316 0.0389 0.119 Uiso 1 1 calc R . .
H4SB H 0.6124 -0.1655 0.0659 0.119 Uiso 1 1 calc R . .
H4SC H 0.6077 -0.1497 0.0087 0.119 Uiso 1 1 calc R . .

loop_
_atom_site_aniso_label
_atom_site_aniso_U_11
_atom_site_aniso_U_22
_atom_site_aniso_U_33
_atom_site_aniso_U_23
_atom_site_aniso_U_13
_atom_site_aniso_U_12
Cu1 0.02295(17) 0.02606(18) 0.01967(17) 0.00190(12) 0.00455(13) -0.00077(13)
Cu2 0.02202(17) 0.02024(17) 0.02450(18) 0.00043(12) 0.00600(13) -0.00225(13)
P1 0.0236(4) 0.0280(4) 0.0199(3) 0.0019(3) 0.0060(3) -0.0013(3)
P2 0.0219(3) 0.0205(3) 0.0230(3) 0.0006(3) 0.0054(3) -0.0027(3)
O1 0.0231(9) 0.0186(9) 0.0189(9) -0.0009(7) 0.0032(7) 0.0018(7)
N1 0.0240(12) 0.0274(12) 0.0254(12) 0.0001(9) 0.0048(9) 0.0003(10)
N2 0.0234(11) 0.0207(11) 0.0174(10) 0.0008(8) 0.0027(9) 0.0018(9)
N3 0.0262(12) 0.0229(11) 0.0214(11) 0.0040(9) 0.0071(9) 0.0029(9)
N4 0.0230(12) 0.0248(12) 0.0276(12) 0.0028(9) 0.0073(9) 0.0003(9)
N5 0.0181(11) 0.0212(11) 0.0235(11) 0.0014(9) 0.0035(9) 0.0016(9)
N6 0.0214(11) 0.0176(10) 0.0252(11) 0.0011(9) 0.0040(9) -0.0003(9)
C1 0.0248(15) 0.0406(17) 0.0300(15) 0.0022(13) 0.0028(12) 0.0008(13)
C2 0.0267(15) 0.0426(17) 0.0320(16) -0.0030(13) -0.0052(12) -0.0009(14)
C3 0.0362(16) 0.0397(17) 0.0187(13) 0.0013(12) -0.0033(12) 0.0070(13)
C4 0.0342(16) 0.0320(15) 0.0221(14) 0.0056(11) 0.0039(12) 0.0090(13)
C5 0.0256(14) 0.0209(13) 0.0209(13) 0.0024(10) 0.0031(10) 0.0070(11)
C6 0.0267(14) 0.0245(14) 0.0209(13) 0.0016(10) 0.0080(11) 0.0028(11)
C7 0.0182(12) 0.0213(13) 0.0238(13) 0.0015(10) 0.0041(10) -0.0005(10)
C8 0.0242(13) 0.0217(13) 0.0177(12) 0.0047(10) 0.0050(10) 0.0012(11)
C9 0.0290(15) 0.0234(14) 0.0298(15) 0.0001(11) 0.0086(12) -0.0003(11)
C10 0.0419(17) 0.0248(14) 0.0297(15) -0.0055(11) 0.0093(13) -0.0016(13)
C11 0.0424(17) 0.0254(15) 0.0287(15) -0.0022(11) 0.0145(13) 0.0072(13)
C12 0.0307(15) 0.0293(15) 0.0251(14) 0.0030(11) 0.0103(12) 0.0062(12)
C13 0.0198(12) 0.0243(13) 0.0205(13) -0.0001(10) 0.0078(10) 0.0004(10)
C14 0.0230(13) 0.0243(14) 0.0229(13) -0.0033(10) 0.0056(11) -0.0043(11)
C15 0.0237(13) 0.0254(14) 0.0230(13) -0.0052(10) 0.0062(11) -0.0011(11)
C16 0.0211(13) 0.0213(13) 0.0314(15) -0.0010(11) 0.0062(11) 0.0002(11)
C17 0.0182(12) 0.0248(13) 0.0202(13) 0.0013(10) 0.0052(10) -0.0010(10)
C18 0.0201(12) 0.0172(12) 0.0191(12) -0.0026(9) 0.0059(10) -0.0037(10)
C19 0.0347(16) 0.0299(16) 0.0327(16) -0.0102(12) 0.0001(13) 0.0033(13)
C20 0.032(3) 0.038(3) 0.025(3) -0.009(2) -0.003(2) 0.003(3)
C21 0.036(3) 0.071(4) 0.040(3) -0.027(3) 0.015(2) -0.003(3)
C22 0.072(5) 0.033(3) 0.027(3) -0.007(2) -0.006(3) -0.003(3)
C20' 0.128(11) 0.038(5) 0.026(5) -0.012(4) 0.007(6) 0.018(7)
C21' 0.048(5) 0.033(4) 0.033(4) -0.017(3) 0.005(4) 0.003(4)
C22' 0.051(6) 0.064(6) 0.059(6) -0.033(5) 0.000(5) -0.012(5)
C23 0.0314(15) 0.0266(14) 0.0209(13) 0.0036(11) 0.0059(11) 0.0040(12)
C24 0.0308(15) 0.0295(15) 0.0242(14) -0.0001(11) 0.0080(12) 0.0028(12)
C25 0.0359(16) 0.0337(16) 0.0292(15) -0.0012(12) 0.0059(13) 0.0012(13)
C26 0.049(2) 0.0427(18) 0.0231(15) -0.0033(13) 0.0034(14) 0.0054(15)
C27 0.050(2) 0.0463(19) 0.0284(16) 0.0019(13) 0.0179(14) 0.0111(16)
C28 0.0355(16) 0.0320(15) 0.0310(15) 0.0056(12) 0.0127(13) 0.0054(13)
C29 0.0248(14) 0.0365(16) 0.0197(13) -0.0006(11) 0.0069(11) -0.0006(12)
C30 0.0358(17) 0.0366(17) 0.0330(16) 0.0040(13) 0.0099(13) 0.0049(13)
C31 0.0302(16) 0.056(2) 0.0376(18) -0.0001(15) 0.0105(14) 0.0068(15)
C32 0.0248(16) 0.071(2) 0.0387(18) -0.0005(16) 0.0132(14) -0.0049(16)
C33 0.0332(17) 0.054(2) 0.0381(18) 0.0042(15) 0.0164(14) -0.0117(15)
C34 0.0327(16) 0.0370(17) 0.0275(15) 0.0032(12) 0.0104(12) -0.0031(13)
C35 0.0183(13) 0.0260(14) 0.0284(14) 0.0035(11) 0.0051(11) -0.0046(11)
C36 0.0243(14) 0.0350(16) 0.0278(14) 0.0032(12) 0.0060(11) -0.0045(12)
C37 0.0322(16) 0.0330(16) 0.0373(17) 0.0119(13) 0.0048(13) -0.0036(13)
C38 0.0271(15) 0.0274(15) 0.052(2) 0.0025(14) 0.0079(14) -0.0014(12)
C39 0.0329(16) 0.0290(16) 0.0446(18) -0.0059(13) 0.0135(14) -0.0045(13)
C40 0.0247(14) 0.0254(14) 0.0269(14) 0.0004(11) 0.0045(11) -0.0051(11)
C41 0.0257(14) 0.0305(15) 0.0360(16) 0.0000(12) 0.0115(12) -0.0019(12)
C42 0.0307(16) 0.0442(18) 0.0370(17) -0.0008(14) 0.0150(13) 0.0036(14)
C43 0.0404(18) 0.0345(16) 0.0395(18) -0.0036(13) 0.0154(14) 0.0084(14)
C44 0.0313(15) 0.0250(14) 0.0383(16) -0.0036(12) 0.0087(13) 0.0021(12)
C45 0.0223(13) 0.0227(13) 0.0237(13) 0.0051(10) 0.0038(10) 0.0032(11)
C46 0.0218(13) 0.0186(13) 0.0272(14) 0.0014(10) 0.0039(11) 0.0036(10)
C47 0.0216(13) 0.0271(14) 0.0246(14) 0.0018(11) 0.0060(11) 0.0005(11)
C48 0.0232(13) 0.0189(13) 0.0238(13) 0.0023(10) 0.0041(10) 0.0016(10)
C49 0.0282(15) 0.0366(16) 0.0326(16) 0.0042(12) 0.0111(12) -0.0046(13)
C50 0.0417(18) 0.0436(18) 0.0269(15) 0.0032(13) 0.0105(13) -0.0050(15)
C51 0.0343(16) 0.0369(17) 0.0235(14) 0.0002(12) 0.0034(12) -0.0039(13)
C52 0.0228(14) 0.0249(14) 0.0274(14) 0.0004(11) 0.0022(11) -0.0026(11)
C53 0.0210(13) 0.0231(13) 0.0207(13) 0.0026(10) 0.0024(10) 0.0019(11)
C54 0.0285(14) 0.0243(14) 0.0311(15) 0.0011(11) 0.0100(12) -0.0005(12)
C55 0.0352(16) 0.0422(18) 0.0354(17) 0.0002(14) 0.0186(13) -0.0022(14)
C56 0.0365(16) 0.0365(17) 0.0280(15) -0.0072(12) 0.0092(13) -0.0011(13)
C57 0.0321(16) 0.0303(15) 0.0310(15) -0.0058(12) 0.0070(12) -0.0057(12)
C58 0.0287(14) 0.0281(14) 0.0242(14) -0.0013(11) 0.0066(11) -0.0046(12)
C59 0.0270(14) 0.0195(13) 0.0287(14) -0.0019(10) 0.0082(11) -0.0032(11)
C60 0.0321(16) 0.0306(16) 0.0362(16) 0.0033(12) 0.0090(13) -0.0025(13)
C61 0.0264(16) 0.0386(18) 0.050(2) 0.0014(14) 0.0037(14) -0.0014(13)
C62 0.0232(15) 0.0417(18) 0.056(2) -0.0021(15) 0.0171(14) -0.0058(14)
C63 0.0388(18) 0.054(2) 0.0418(19) 0.0007(15) 0.0226(15) -0.0083(16)
C64 0.0301(16) 0.0432(18) 0.0317(16) -0.0002(13) 0.0100(12) -0.0049(14)
C65 0.0219(13) 0.0264(14) 0.0230(13) 0.0027(10) 0.0077(11) -0.0031(11)
C66 0.0302(15) 0.0269(15) 0.0280(15) 0.0039(11) 0.0056(12) -0.0049(12)
C67 0.0392(17) 0.0311(16) 0.0357(17) 0.0093(13) 0.0071(13) -0.0005(14)
C68 0.0345(17) 0.0491(19) 0.0250(15) 0.0094(13) 0.0032(12) -0.0008(14)
C69 0.0364(17) 0.0457(19) 0.0254(15) -0.0048(13) 0.0109(13) -0.0031(14)
C70 0.0262(14) 0.0325(15) 0.0261(14) 0.0010(11) 0.0096(11) -0.0002(12)
Cl1 0.0371(4) 0.0208(3) 0.0374(4) 0.0012(3) -0.0105(3) -0.0015(3)
O1S 0.0431(13) 0.0266(11) 0.0533(14) 0.0068(10) -0.0183(11) -0.0013(10)
O2S 0.089(6) 0.039(2) 0.026(3) -0.006(2) -0.012(3) -0.003(3)
O3S 0.048(2) 0.037(2) 0.074(3) 0.0051(18) 0.036(2) 0.0137(18)
O4S 0.034(2) 0.040(2) 0.058(3) 0.013(2) 0.0079(19) -0.0088(17)
O2S' 0.117(8) 0.025(4) 0.071(6) -0.024(4) -0.031(6) 0.037(5)
O3S' 0.054(5) 0.075(5) 0.088(6) 0.039(5) 0.032(4) 0.017(4)
O4S' 0.036(5) 0.052(6) 0.043(7) 0.020(5) -0.018(4) -0.020(4)
Cl2 0.0304(4) 0.0488(4) 0.0232(3) -0.0023(3) 0.0055(3) 0.0051(3)
O5S 0.0309(12) 0.0871(18) 0.0407(13) 0.0102(12) 0.0130(10) 0.0106(12)
O6S 0.0653(17) 0.102(2) 0.0249(12) -0.0075(13) -0.0041(12) 0.0232(16)
O7S 0.0632(19) 0.138(3) 0.080(2) 0.031(2) 0.0388(17) -0.0202(19)
O8S 0.058(5) 0.037(3) 0.062(6) -0.007(3) -0.001(3) 0.011(3)
O8S' 0.048(5) 0.069(6) 0.041(5) -0.019(4) -0.006(3) 0.015(4)
O9S 0.0689(18) 0.0504(14) 0.0600(17) 0.0038(12) 0.0360(14) 0.0075(14)
C1S 0.094(4) 0.053(3) 0.073(3) -0.005(2) 0.035(3) -0.017(2)
C2S 0.069(3) 0.071(3) 0.061(3) -0.001(2) 0.027(2) -0.011(2)
C3S 0.088(3) 0.068(3) 0.051(2) 0.000(2) 0.023(2) 0.026(3)
C4S 0.076(3) 0.098(4) 0.069(3) 0.022(3) 0.026(3) 0.039(3)

loop_
_atom_type_symbol
_atom_type_description
_atom_type_scat_dispersion_real
_atom_type_scat_dispersion_imag
_atom_type_scat_source
C C 0.0033 0.0016 'International Tables Vol C Tables 4.2.6.8 and 6.1.1.4'
H H 0.0000 0.0000 'International Tables Vol C Tables 4.2.6.8 and 6.1.1.4'
N N 0.0061 0.0033 'International Tables Vol C Tables 4.2.6.8 and 6.1.1.4'
O O 0.0106 0.0060 'International Tables Vol C Tables 4.2.6.8 and 6.1.1.4'
P P 0.1023 0.0942 'International Tables Vol C Tables 4.2.6.8 and 6.1.1.4'
Cl Cl 0.1484 0.1585 'International Tables Vol C Tables 4.2.6.8 and 6.1.1.4'
Cu Cu 0.3201 1.2651 'International Tables Vol C Tables 4.2.6.8 and 6.1.1.4'

loop_
_exptl_crystal_face_index_h
_exptl_crystal_face_index_k
_exptl_crystal_face_index_l
_exptl_crystal_face_perp_dist
25.00 0.00 -2.00 0.0479
-2.00 19.00 -10.00 0.1918
-17.00 15.00 2.00 0.1716
-17.00 0.00 36.00 0.0949
17.00 0.00 -35.00 0.0709
-16.00 -15.00 -3.00 0.1823
-25.00 0.00 2.00 0.0827
12.00 -18.00 -3.00 0.1966

loop_
_geom_angle_atom_site_label_1
_geom_angle_atom_site_label_2
_geom_angle_atom_site_label_3
_geom_angle
N1 Cu1 N3 115.87(8)
N1 Cu1 P1 130.68(7)
N3 Cu1 P1 108.30(6)
N1 Cu1 N2 79.65(8)
N3 Cu1 N2 78.48(8)
P1 Cu1 N2 131.55(6)
N4 Cu2 N6 121.96(8)
N4 Cu2 P2 117.05(6)
N6 Cu2 P2 115.89(6)
N4 Cu2 N5 79.87(8)
N6 Cu2 N5 78.74(8)
P2 Cu2 N5 135.71(6)
C35 P1 C23 101.71(12)
C35 P1 C29 105.20(12)
C23 P1 C29 104.38(13)
C35 P1 Cu1 121.51(9)
C23 P1 Cu1 110.50(9)
C29 P1 Cu1 111.86(9)
C65 P2 C53 104.58(12)
C65 P2 C59 103.19(12)
C53 P2 C59 104.24(12)
C65 P2 Cu2 115.59(9)
C53 P2 Cu2 113.84(9)
C59 P2 Cu2 114.08(9)
C18 O1 C7 104.82(18)
C1 N1 C5 117.9(2)
C1 N1 Cu1 124.24(19)
C5 N1 Cu1 116.40(17)
C13 N2 C6 117.8(2)
C13 N2 C7 103.84(19)
C6 N2 C7 117.34(19)
C13 N2 Cu1 110.28(15)
C6 N2 Cu1 103.19(15)
C7 N2 Cu1 103.47(15)
C12 N3 C8 118.8(2)
C12 N3 Cu1 124.96(19)
C8 N3 Cu1 115.55(17)
C41 N4 C45 118.1(2)
C41 N4 Cu2 127.56(19)
C45 N4 Cu2 114.06(17)
C17 N5 C47 112.16(19)
C17 N5 C46 115.1(2)
C47 N5 C46 109.4(2)
C17 N5 Cu2 115.00(15)
C47 N5 Cu2 106.40(15)
C46 N5 Cu2 97.68(14)
C48 N6 C52 117.3(2)
C48 N6 Cu2 117.11(17)
C52 N6 Cu2 124.59(18)
N1 C1 C2 122.9(3)
N1 C1 H1A 118.6
C2 C1 H1A 118.6
C1 C2 C3 118.6(3)
C1 C2 H2A 120.7
C3 C2 H2A 120.7
C4 C3 C2 119.5(3)
C4 C3 H3A 120.2
C2 C3 H3A 120.2
C3 C4 C5 118.6(3)
C3 C4 H4A 120.7
C5 C4 H4A 120.7
N1 C5 C4 122.4(3)
N1 C5 C6 115.4(2)
C4 C5 C6 122.2(2)
N2 C6 C5 110.1(2)
N2 C6 H6A 109.6
C5 C6 H6A 109.6
N2 C6 H6B 109.6
C5 C6 H6B 109.6
H6A C6 H6B 108.1
O1 C7 N2 103.27(18)
O1 C7 C8 110.6(2)
N2 C7 C8 112.6(2)
O1 C7 H7A 110.1
N2 C7 H7A 110.1
C8 C7 H7A 110.1
N3 C8 C9 122.3(2)
N3 C8 C7 117.1(2)
C9 C8 C7 120.6(2)
C10 C9 C8 118.7(3)
C10 C9 H9A 120.7
C8 C9 H9A 120.7
C11 C10 C9 119.3(3)
C11 C10 H10A 120.4
C9 C10 H10A 120.4
C10 C11 C12 118.9(3)
C10 C11 H11A 120.6
C12 C11 H11A 120.6
N3 C12 C11 122.1(3)
N3 C12 H12A 119.0
C11 C12 H12A 119.0
C18 C13 C14 122.3(2)
C18 C13 N2 107.9(2)
C14 C13 N2 129.7(2)
C13 C14 C15 118.2(2)
C13 C14 H14A 120.9
C15 C14 H14A 120.9
C14 C15 C16 118.6(2)
C14 C15 C19 120.2(2)
C16 C15 C19 121.2(2)
C15 C16 C17 123.7(2)
C15 C16 H16A 118.2
C17 C16 H16A 118.2
C18 C17 C16 115.4(2)
C18 C17 N5 119.9(2)
C16 C17 N5 124.7(2)
C13 C18 C17 121.6(2)
C13 C18 O1 110.2(2)
C17 C18 O1 128.2(2)
C20' C19 C22 129.9(5)
C20' C19 C15 113.8(5)
C22 C19 C15 114.5(3)
C20' C19 C21' 116.1(7)
C22 C19 C21' 54.2(4)
C15 C19 C21' 111.8(3)
C20' C19 C20 38.3(6)
C22 C19 C20 109.0(4)
C15 C19 C20 112.1(3)
C21' C19 C20 135.9(4)
C20' C19 C21 65.5(7)
C22 C19 C21 110.9(4)
C15 C19 C21 106.9(3)
C21' C19 C21 60.1(4)
C20 C19 C21 102.7(4)
C20' C19 C22' 109.8(8)
C22 C19 C22' 46.8(4)
C15 C19 C22' 102.6(4)
C21' C19 C22' 100.9(5)
C20 C19 C22' 73.3(5)
C21 C19 C22' 149.3(4)
C19 C20 H20A 109.5
C19 C20 H20B 109.5
C19 C20 H20C 109.5
C19 C21 H21A 109.5
C19 C21 H21B 109.5
C19 C21 H21C 109.5
C19 C22 H22A 109.5
C19 C22 H22B 109.5
C19 C22 H22C 109.5
C19 C20' H20D 109.5
C19 C20' H20E 109.5
H20D C20' H20E 109.5
C19 C20' H20F 109.5
H20D C20' H20F 109.5
H20E C20' H20F 109.5
C19 C21' H21D 109.5
C19 C21' H21E 109.5
H21D C21' H21E 109.5
C19 C21' H21F 109.5
H21D C21' H21F 109.5
H21E C21' H21F 109.5
C19 C22' H22D 109.5
C19 C22' H22E 109.5
H22D C22' H22E 109.5
C19 C22' H22F 109.5
H22D C22' H22F 109.5
H22E C22' H22F 109.5
C28 C23 C24 118.6(3)
C28 C23 P1 124.6(2)
C24 C23 P1 116.7(2)
C25 C24 C23 120.9(3)
C25 C24 H24A 119.6
C23 C24 H24A 119.6
C26 C25 C24 120.0(3)
C26 C25 H25A 120.0
C24 C25 H25A 120.0
C25 C26 C27 120.1(3)
C25 C26 H26A 120.0
C27 C26 H26A 120.0
C26 C27 C28 120.2(3)
C26 C27 H27A 119.9
C28 C27 H27A 119.9
C27 C28 C23 120.1(3)
C27 C28 H28A 119.9
C23 C28 H28A 119.9
C30 C29 C34 119.2(3)
C30 C29 P1 117.3(2)
C34 C29 P1 123.5(2)
C29 C30 C31 120.8(3)
C29 C30 H30A 119.6
C31 C30 H30A 119.6
C32 C31 C30 119.3(3)
C32 C31 H31A 120.3
C30 C31 H31A 120.3
C33 C32 C31 120.4(3)
C33 C32 H32A 119.8
C31 C32 H32A 119.8
C32 C33 C34 120.4(3)
C32 C33 H33A 119.8
C34 C33 H33A 119.8
C33 C34 C29 119.8(3)
C33 C34 H34A 120.1
C29 C34 H34A 120.1
C40 C35 C36 118.4(3)
C40 C35 P1 119.8(2)
C36 C35 P1 121.8(2)
C37 C36 C35 120.7(3)
C37 C36 H36A 119.6
C35 C36 H36A 119.6
C36 C37 C38 119.9(3)
C36 C37 H37A 120.0
C38 C37 H37A 120.0
C39 C38 C37 120.1(3)
C39 C38 H38A 119.9
C37 C38 H38A 119.9
C38 C39 C40 120.0(3)
C38 C39 H39A 120.0
C40 C39 H39A 120.0
C39 C40 C35 120.8(3)
C39 C40 H40A 119.6
C35 C40 H40A 119.6
N4 C41 C42 123.6(3)
N4 C41 H41A 118.2
C42 C41 H41A 118.2
C41 C42 C43 117.8(3)
C41 C42 H42A 121.1
C43 C42 H42A 121.1
C44 C43 C42 119.0(3)
C44 C43 H43A 120.5
C42 C43 H43A 120.5
C43 C44 C45 119.3(3)
C43 C44 H44A 120.4
C45 C44 H44A 120.4
N4 C45 C44 122.1(3)
N4 C45 C46 115.2(2)
C44 C45 C46 122.6(2)
N5 C46 C45 110.9(2)
N5 C46 H46A 109.5
C45 C46 H46A 109.5
N5 C46 H46B 109.5
C45 C46 H46B 109.5
H46A C46 H46B 108.0
N5 C47 C48 113.2(2)
N5 C47 H47A 108.9
C48 C47 H47A 108.9
N5 C47 H47B 108.9
C48 C47 H47B 108.9
H47A C47 H47B 107.7
N6 C48 C49 122.6(2)
N6 C48 C47 117.8(2)
C49 C48 C47 119.5(2)
C48 C49 C50 119.1(3)
C48 C49 H49A 120.5
C50 C49 H49A 120.5
C51 C50 C49 119.1(3)
C51 C50 H50A 120.5
C49 C50 H50A 120.5
C52 C51 C50 118.5(3)
C52 C51 H51A 120.7
C50 C51 H51A 120.7
N6 C52 C51 123.4(3)
N6 C52 H52A 118.3
C51 C52 H52A 118.3
C58 C53 C54 119.0(2)
C58 C53 P2 123.3(2)
C54 C53 P2 117.63(19)
C55 C54 C53 120.3(3)
C55 C54 H54A 119.9
C53 C54 H54A 119.9
C54 C55 C56 120.1(3)
C54 C55 H55A 119.9
C56 C55 H55A 119.9
C57 C56 C55 119.9(3)
C57 C56 H56A 120.0
C55 C56 H56A 120.0
C58 C57 C56 120.4(3)
C58 C57 H57A 119.8
C56 C57 H57A 119.8
C57 C58 C53 120.2(3)
C57 C58 H58A 119.9
C53 C58 H58A 119.9
C64 C59 C60 118.6(3)
C64 C59 P2 123.7(2)
C60 C59 P2 117.6(2)
C61 C60 C59 120.5(3)
C61 C60 H60A 119.7
C59 C60 H60A 119.7
C62 C61 C60 120.3(3)
C62 C61 H61A 119.8
C60 C61 H61A 119.8
C61 C62 C63 120.1(3)
C61 C62 H62A 119.9
C63 C62 H62A 119.9
C62 C63 C64 119.9(3)
C62 C63 H63A 120.0
C64 C63 H63A 120.0
C59 C64 C63 120.5(3)
C59 C64 H64A 119.8
C63 C64 H64A 119.8
C70 C65 C66 118.9(2)
C70 C65 P2 118.9(2)
C66 C65 P2 122.2(2)
C67 C66 C65 120.1(3)
C67 C66 H66A 120.0
C65 C66 H66A 120.0
C68 C67 C66 120.5(3)
C68 C67 H67A 119.8
C66 C67 H67A 119.8
C69 C68 C67 119.8(3)
C69 C68 H68A 120.1
C67 C68 H68A 120.1
C68 C69 C70 119.9(3)
C68 C69 H69A 120.0
C70 C69 H69A 120.0
C69 C70 C65 120.9(3)
C69 C70 H70A 119.6
C65 C70 H70A 119.6
O2S' Cl1 O4S' 125.3(7)
O2S' Cl1 O4S 51.1(6)
O4S' Cl1 O4S 134.1(5)
O2S' Cl1 O2S 139.5(5)
O4S' Cl1 O2S 30.0(4)
O4S Cl1 O2S 115.8(4)
O2S' Cl1 O1S 110.6(3)
O4S' Cl1 O1S 111.5(5)
O4S Cl1 O1S 110.52(19)
O2S Cl1 O1S 109.8(3)
O2S' Cl1 O3S 58.2(6)
O4S' Cl1 O3S 76.4(5)
O4S Cl1 O3S 107.1(3)
O2S Cl1 O3S 105.2(3)
O1S Cl1 O3S 108.08(19)
O2S' Cl1 O3S' 100.3(7)
O4S' Cl1 O3S' 99.5(5)
O4S Cl1 O3S' 50.4(4)
O2S Cl1 O3S' 71.3(4)
O1S Cl1 O3S' 106.6(3)
O3S Cl1 O3S' 144.0(3)
O7S Cl2 O6S 109.9(2)
O7S Cl2 O5S 108.78(18)
O6S Cl2 O5S 110.65(15)
O7S Cl2 O8S' 93.7(4)
O6S Cl2 O8S' 115.6(4)
O5S Cl2 O8S' 116.7(4)
O7S Cl2 O8S 121.3(3)
O6S Cl2 O8S 103.1(4)
O5S Cl2 O8S 102.7(4)
O8S' Cl2 O8S 27.6(4)
C1S O9S C3S 113.2(3)
O9S C1S C2S 109.4(3)
O9S C1S H1SA 109.8
C2S C1S H1SA 109.8
O9S C1S H1SB 109.8
C2S C1S H1SB 109.8
H1SA C1S H1SB 108.2
C1S C2S H2SA 109.5
C1S C2S H2SB 109.5
H2SA C2S H2SB 109.5
C1S C2S H2SC 109.5
H2SA C2S H2SC 109.5
H2SB C2S H2SC 109.5
O9S C3S C4S 109.9(3)
O9S C3S H3SA 109.7
C4S C3S H3SA 109.7
O9S C3S H3SB 109.7
C4S C3S H3SB 109.7
H3SA C3S H3SB 108.2
C3S C4S H4SA 109.5
C3S C4S H4SB 109.5
H4SA C4S H4SB 109.5
C3S C4S H4SC 109.5
H4SA C4S H4SC 109.5
H4SB C4S H4SC 109.5

loop_
_geom_bond_atom_site_label_1
_geom_bond_atom_site_label_2
_geom_bond_distance
Cu1 N1 2.026(2)
Cu1 N3 2.057(2)
Cu1 P1 2.1797(7)
Cu1 N2 2.254(2)
Cu2 N4 2.050(2)
Cu2 N6 2.062(2)
Cu2 P2 2.1753(7)
Cu2 N5 2.266(2)
P1 C35 1.827(3)
P1 C23 1.829(3)
P1 C29 1.833(3)
P2 C65 1.823(3)
P2 C53 1.831(3)
P2 C59 1.831(3)
O1 C18 1.399(3)
O1 C7 1.455(3)
N1 C1 1.345(3)
N1 C5 1.351(3)
N2 C13 1.419(3)
N2 C6 1.471(3)
N2 C7 1.479(3)
N3 C12 1.341(3)
N3 C8 1.345(3)
N4 C41 1.343(4)
N4 C45 1.346(3)
N5 C17 1.443(3)
N5 C47 1.479(3)
N5 C46 1.491(3)
N6 C48 1.342(3)
N6 C52 1.360(3)
C1 C2 1.378(4)
C1 H1A 0.9500
C2 C3 1.387(4)
C2 H2A 0.9500
C3 C4 1.379(4)
C3 H3A 0.9500
C4 C5 1.389(4)
C4 H4A 0.9500
C5 C6 1.518(4)
C6 H6A 0.9900
C6 H6B 0.9900
C7 C8 1.505(4)
C7 H7A 1.0000
C8 C9 1.387(4)
C9 C10 1.386(4)
C9 H9A 0.9500
C10 C11 1.382(4)
C10 H10A 0.9500
C11 C12 1.393(4)
C11 H11A 0.9500
C12 H12A 0.9500
C13 C18 1.381(3)
C13 C14 1.383(4)
C14 C15 1.392(4)
C14 H14A 0.9500
C15 C16 1.403(4)
C15 C19 1.543(4)
C16 C17 1.405(4)
C16 H16A 0.9500
C17 C18 1.387(3)
C19 C20' 1.332(10)
C19 C22 1.431(6)
C19 C21' 1.549(8)
C19 C20 1.584(6)
C19 C21 1.589(6)
C19 C22' 1.668(11)
C20 H20A 0.9800
C20 H20B 0.9800
C20 H20C 0.9800
C21 H21A 0.9800
C21 H21B 0.9800
C21 H21C 0.9800
C22 H22A 0.9800
C22 H22B 0.9800
C22 H22C 0.9800
C20' H20D 0.9800
C20' H20E 0.9800
C20' H20F 0.9800
C21' H21D 0.9800
C21' H21E 0.9800
C21' H21F 0.9800
C22' H22D 0.9800
C22' H22E 0.9800
C22' H22F 0.9800
C23 C28 1.398(4)
C23 C24 1.401(4)
C24 C25 1.386(4)
C24 H24A 0.9500
C25 C26 1.380(4)
C25 H25A 0.9500
C26 C27 1.390(5)
C26 H26A 0.9500
C27 C28 1.394(4)
C27 H27A 0.9500
C28 H28A 0.9500
C29 C30 1.387(4)
C29 C34 1.395(4)
C30 C31 1.392(4)
C30 H30A 0.9500
C31 C32 1.385(5)
C31 H31A 0.9500
C32 C33 1.376(5)
C32 H32A 0.9500
C33 C34 1.391(4)
C33 H33A 0.9500
C34 H34A 0.9500
C35 C40 1.394(4)
C35 C36 1.398(4)
C36 C37 1.381(4)
C36 H36A 0.9500
C37 C38 1.386(4)
C37 H37A 0.9500
C38 C39 1.380(4)
C38 H38A 0.9500
C39 C40 1.382(4)
C39 H39A 0.9500
C40 H40A 0.9500
C41 C42 1.378(4)
C41 H41A 0.9500
C42 C43 1.403(4)
C42 H42A 0.9500
C43 C44 1.380(4)
C43 H43A 0.9500
C44 C45 1.388(4)
C44 H44A 0.9500
C45 C46 1.507(4)
C46 H46A 0.9900
C46 H46B 0.9900
C47 C48 1.515(4)
C47 H47A 0.9900
C47 H47B 0.9900
C48 C49 1.385(4)
C49 C50 1.388(4)
C49 H49A 0.9500
C50 C51 1.382(4)
C50 H50A 0.9500
C51 C52 1.375(4)
C51 H51A 0.9500
C52 H52A 0.9500
C53 C58 1.394(4)
C53 C54 1.401(4)
C54 C55 1.380(4)
C54 H54A 0.9500
C55 C56 1.384(4)
C55 H55A 0.9500
C56 C57 1.384(4)
C56 H56A 0.9500
C57 C58 1.379(4)
C57 H57A 0.9500
C58 H58A 0.9500
C59 C64 1.392(4)
C59 C60 1.406(4)
C60 C61 1.386(4)
C60 H60A 0.9500
C61 C62 1.377(5)
C61 H61A 0.9500
C62 C63 1.390(5)
C62 H62A 0.9500
C63 C64 1.397(4)
C63 H63A 0.9500
C64 H64A 0.9500
C65 C70 1.394(4)
C65 C66 1.395(4)
C66 C67 1.391(4)
C66 H66A 0.9500
C67 C68 1.387(4)
C67 H67A 0.9500
C68 C69 1.385(4)
C68 H68A 0.9500
C69 C70 1.388(4)
C69 H69A 0.9500
C70 H70A 0.9500
Cl1 O2S' 1.302(6)
Cl1 O4S' 1.323(11)
Cl1 O4S 1.362(4)
Cl1 O2S 1.399(6)
Cl1 O1S 1.444(2)
Cl1 O3S 1.528(3)
Cl1 O3S' 1.669(8)
Cl2 O7S 1.401(3)
Cl2 O6S 1.419(2)
Cl2 O5S 1.428(2)
Cl2 O8S' 1.444(11)
Cl2 O8S 1.452(9)
O9S C1S 1.404(5)
O9S C3S 1.405(5)
C1S C2S 1.509(6)
C1S H1SA 0.9900
C1S H1SB 0.9900
C2S H2SA 0.9800
C2S H2SB 0.9800
C2S H2SC 0.9800
C3S C4S 1.492(6)
C3S H3SA 0.9900
C3S H3SB 0.9900
C4S H4SA 0.9800
C4S H4SB 0.9800
C4S H4SC 0.9800

loop_
_geom_torsion_atom_site_label_1
_geom_torsion_atom_site_label_2
_geom_torsion_atom_site_label_3
_geom_torsion_atom_site_label_4
_geom_torsion
N1 Cu1 P1 C35 87.91(13)
N3 Cu1 P1 C35 -119.20(12)
N2 Cu1 P1 C35 -28.52(13)
N1 Cu1 P1 C23 -153.18(13)
N3 Cu1 P1 C23 -0.29(12)
N2 Cu1 P1 C23 90.39(12)
N1 Cu1 P1 C29 -37.35(14)
N3 Cu1 P1 C29 115.54(12)
N2 Cu1 P1 C29 -153.78(12)
N4 Cu2 P2 C65 71.85(12)
N6 Cu2 P2 C65 -132.85(11)
N5 Cu2 P2 C65 -32.08(13)
N4 Cu2 P2 C53 -167.04(11)
N6 Cu2 P2 C53 -11.73(11)
N5 Cu2 P2 C53 89.04(12)
N4 Cu2 P2 C59 -47.56(12)
N6 Cu2 P2 C59 107.74(12)
N5 Cu2 P2 C59 -151.48(12)
N3 Cu1 N1 C1 -130.4(2)
P1 Cu1 N1 C1 20.9(3)
N2 Cu1 N1 C1 157.9(2)
N3 Cu1 N1 C5 63.6(2)
P1 Cu1 N1 C5 -145.11(15)
N2 Cu1 N1 C5 -8.05(18)
N1 Cu1 N2 C13 -99.77(16)
N3 Cu1 N2 C13 140.89(17)
P1 Cu1 N2 C13 36.57(18)
N1 Cu1 N2 C6 26.93(15)
N3 Cu1 N2 C6 -92.40(15)
P1 Cu1 N2 C6 163.27(12)
N1 Cu1 N2 C7 149.70(15)
N3 Cu1 N2 C7 30.36(14)
P1 Cu1 N2 C7 -73.96(15)
N1 Cu1 N3 C12 95.6(2)
P1 Cu1 N3 C12 -61.8(2)
N2 Cu1 N3 C12 168.0(2)
N1 Cu1 N3 C8 -94.40(19)
P1 Cu1 N3 C8 108.19(17)
N2 Cu1 N3 C8 -22.01(17)
N6 Cu2 N4 C41 -134.1(2)
P2 Cu2 N4 C41 19.6(2)
N5 Cu2 N4 C41 156.1(2)
N6 Cu2 N4 C45 52.3(2)
P2 Cu2 N4 C45 -153.97(15)
N5 Cu2 N4 C45 -17.48(17)
N4 Cu2 N5 C17 -87.15(17)
N6 Cu2 N5 C17 147.13(18)
P2 Cu2 N5 C17 31.4(2)
N4 Cu2 N5 C47 148.02(16)
N6 Cu2 N5 C47 22.30(15)
P2 Cu2 N5 C47 -93.40(16)
N4 Cu2 N5 C46 35.16(14)
N6 Cu2 N5 C46 -90.56(15)
P2 Cu2 N5 C46 153.74(12)
N4 Cu2 N6 C48 -86.93(19)
P2 Cu2 N6 C48 119.09(17)
N5 Cu2 N6 C48 -16.53(18)
N4 Cu2 N6 C52 104.6(2)
P2 Cu2 N6 C52 -49.4(2)
N5 Cu2 N6 C52 175.0(2)
C5 N1 C1 C2 1.4(4)
Cu1 N1 C1 C2 -164.4(2)
N1 C1 C2 C3 -0.7(5)
C1 C2 C3 C4 -0.5(4)
C2 C3 C4 C5 0.9(4)
C1 N1 C5 C4 -1.0(4)
Cu1 N1 C5 C4 165.9(2)
C1 N1 C5 C6 179.7(2)
Cu1 N1 C5 C6 -13.4(3)
C3 C4 C5 N1 -0.1(4)
C3 C4 C5 C6 179.1(2)
C13 N2 C6 C5 81.5(3)
C7 N2 C6 C5 -153.3(2)
Cu1 N2 C6 C5 -40.3(2)
N1 C5 C6 N2 38.7(3)
C4 C5 C6 N2 -140.5(2)
C18 O1 C7 N2 28.8(2)
C18 O1 C7 C8 149.5(2)
C13 N2 C7 O1 -31.1(2)
C6 N2 C7 O1 -163.0(2)
Cu1 N2 C7 O1 84.15(17)
C13 N2 C7 C8 -150.4(2)
C6 N2 C7 C8 77.7(3)
Cu1 N2 C7 C8 -35.2(2)
C12 N3 C8 C9 -1.2(4)
Cu1 N3 C8 C9 -171.84(19)
C12 N3 C8 C7 178.7(2)
Cu1 N3 C8 C7 8.0(3)
O1 C7 C8 N3 -93.8(2)
N2 C7 C8 N3 21.2(3)
O1 C7 C8 C9 86.1(3)
N2 C7 C8 C9 -158.9(2)
N3 C8 C9 C10 2.9(4)
C7 C8 C9 C10 -176.9(2)
C8 C9 C10 C11 -2.3(4)
C9 C10 C11 C12 0.0(4)
C8 N3 C12 C11 -1.3(4)
Cu1 N3 C12 C11 168.4(2)
C10 C11 C12 N3 1.9(4)
C6 N2 C13 C18 153.7(2)
C7 N2 C13 C18 22.0(3)
Cu1 N2 C13 C18 -88.3(2)
C6 N2 C13 C14 -28.7(4)
C7 N2 C13 C14 -160.3(3)
Cu1 N2 C13 C14 89.4(3)
C18 C13 C14 C15 1.5(4)
N2 C13 C14 C15 -175.8(3)
C13 C14 C15 C16 1.5(4)
C13 C14 C15 C19 -179.2(3)
C14 C15 C16 C17 -1.8(4)
C19 C15 C16 C17 178.9(3)
C15 C16 C17 C18 -0.9(4)
C15 C16 C17 N5 179.5(2)
C47 N5 C17 C18 59.1(3)
C46 N5 C17 C18 -175.0(2)
Cu2 N5 C17 C18 -62.6(3)
C47 N5 C17 C16 -121.3(3)
C46 N5 C17 C16 4.6(3)
Cu2 N5 C17 C16 116.9(2)
C14 C13 C18 C17 -4.5(4)
N2 C13 C18 C17 173.4(2)
C14 C13 C18 O1 178.1(2)
N2 C13 C18 O1 -4.0(3)
C16 C17 C18 C13 4.0(4)
N5 C17 C18 C13 -176.4(2)
C16 C17 C18 O1 -179.1(2)
N5 C17 C18 O1 0.5(4)
C7 O1 C18 C13 -16.1(3)
C7 O1 C18 C17 166.7(2)
C14 C15 C19 C20' 37.2(8)
C16 C15 C19 C20' -143.5(8)
C14 C15 C19 C22 -129.4(4)
C16 C15 C19 C22 49.9(5)
C14 C15 C19 C21' 171.3(4)
C16 C15 C19 C21' -9.4(5)
C14 C15 C19 C20 -4.5(4)
C16 C15 C19 C20 174.8(3)
C14 C15 C19 C21 107.4(4)
C16 C15 C19 C21 -73.3(4)
C14 C15 C19 C22' -81.4(5)
C16 C15 C19 C22' 97.9(5)
C35 P1 C23 C28 -106.2(2)
C29 P1 C23 C28 3.1(3)
Cu1 P1 C23 C28 123.5(2)
C35 P1 C23 C24 71.4(2)
C29 P1 C23 C24 -179.3(2)
Cu1 P1 C23 C24 -58.9(2)
C28 C23 C24 C25 3.2(4)
P1 C23 C24 C25 -174.6(2)
C23 C24 C25 C26 -2.2(4)
C24 C25 C26 C27 0.0(5)
C25 C26 C27 C28 1.3(5)
C26 C27 C28 C23 -0.3(4)
C24 C23 C28 C27 -1.9(4)
P1 C23 C28 C27 175.7(2)
C35 P1 C29 C30 -166.7(2)
C23 P1 C29 C30 86.6(2)
Cu1 P1 C29 C30 -32.9(2)
C35 P1 C29 C34 11.0(3)
C23 P1 C29 C34 -95.7(2)
Cu1 P1 C29 C34 144.8(2)
C34 C29 C30 C31 -0.4(4)
P1 C29 C30 C31 177.4(2)
C29 C30 C31 C32 -0.4(5)
C30 C31 C32 C33 1.1(5)
C31 C32 C33 C34 -1.0(5)
C32 C33 C34 C29 0.2(5)
C30 C29 C34 C33 0.5(4)
P1 C29 C34 C33 -177.1(2)
C23 P1 C35 C40 -151.8(2)
C29 P1 C35 C40 99.6(2)
Cu1 P1 C35 C40 -28.6(2)
C23 P1 C35 C36 26.9(2)
C29 P1 C35 C36 -81.8(2)
Cu1 P1 C35 C36 149.99(19)
C40 C35 C36 C37 -0.6(4)
P1 C35 C36 C37 -179.2(2)
C35 C36 C37 C38 0.0(4)
C36 C37 C38 C39 0.6(4)
C37 C38 C39 C40 -0.7(4)
C38 C39 C40 C35 0.2(4)
C36 C35 C40 C39 0.5(4)
P1 C35 C40 C39 179.1(2)
C45 N4 C41 C42 -1.0(4)
Cu2 N4 C41 C42 -174.4(2)
N4 C41 C42 C43 -0.1(4)
C41 C42 C43 C44 0.6(4)
C42 C43 C44 C45 0.0(4)
C41 N4 C45 C44 1.7(4)
Cu2 N4 C45 C44 175.9(2)
C41 N4 C45 C46 179.6(2)
Cu2 N4 C45 C46 -6.2(3)
C43 C44 C45 N4 -1.2(4)
C43 C44 C45 C46 -179.0(3)
C17 N5 C46 C45 73.9(3)
C47 N5 C46 C45 -158.9(2)
Cu2 N5 C46 C45 -48.4(2)
N4 C45 C46 N5 41.4(3)
C44 C45 C46 N5 -140.6(2)
C17 N5 C47 C48 -151.9(2)
C46 N5 C47 C48 79.2(3)
Cu2 N5 C47 C48 -25.3(2)
C52 N6 C48 C49 -0.1(4)
Cu2 N6 C48 C49 -169.5(2)
C52 N6 C48 C47 176.2(2)
Cu2 N6 C48 C47 6.8(3)
N5 C47 C48 N6 14.5(3)
N5 C47 C48 C49 -169.1(2)
N6 C48 C49 C50 -0.8(4)
C47 C48 C49 C50 -177.0(3)
C48 C49 C50 C51 1.5(4)
C49 C50 C51 C52 -1.3(4)
C48 N6 C52 C51 0.3(4)
Cu2 N6 C52 C51 168.8(2)
C50 C51 C52 N6 0.4(4)
C65 P2 C53 C58 -80.3(2)
C59 P2 C53 C58 27.7(2)
Cu2 P2 C53 C58 152.66(19)
C65 P2 C53 C54 96.9(2)
C59 P2 C53 C54 -155.1(2)
Cu2 P2 C53 C54 -30.1(2)
C58 C53 C54 C55 1.0(4)
P2 C53 C54 C55 -176.3(2)
C53 C54 C55 C56 1.2(4)
C54 C55 C56 C57 -2.0(4)
C55 C56 C57 C58 0.6(4)
C56 C57 C58 C53 1.6(4)
C54 C53 C58 C57 -2.4(4)
P2 C53 C58 C57 174.7(2)
C65 P2 C59 C64 -5.1(3)
C53 P2 C59 C64 -114.2(2)
Cu2 P2 C59 C64 121.1(2)
C65 P2 C59 C60 178.3(2)
C53 P2 C59 C60 69.2(2)
Cu2 P2 C59 C60 -55.6(2)
C64 C59 C60 C61 1.3(4)
P2 C59 C60 C61 178.1(2)
C59 C60 C61 C62 -0.7(5)
C60 C61 C62 C63 -0.4(5)
C61 C62 C63 C64 0.7(5)
C60 C59 C64 C63 -0.9(4)
P2 C59 C64 C63 -177.5(2)
C62 C63 C64 C59 -0.1(5)
C53 P2 C65 C70 -152.6(2)
C59 P2 C65 C70 98.7(2)
Cu2 P2 C65 C70 -26.6(2)
C53 P2 C65 C66 27.1(3)
C59 P2 C65 C66 -81.7(2)
Cu2 P2 C65 C66 153.0(2)
C70 C65 C66 C67 0.2(4)
P2 C65 C66 C67 -179.4(2)
C65 C66 C67 C68 -1.0(5)
C66 C67 C68 C69 1.1(5)
C67 C68 C69 C70 -0.4(5)
C68 C69 C70 C65 -0.3(4)
C66 C65 C70 C69 0.4(4)
P2 C65 C70 C69 -179.9(2)
C3S O9S C1S C2S 179.8(3)
C1S O9S C3S C4S 174.7(3)

loop_
_diffrn_scan_number
_diffrn_scan_type
_diffrn_scan_start
_diffrn_scan_end
_diffrn_scan_width
_diffrn_scan_exptime
_diffrn_scan_omega
_diffrn_scan_theta
_diffrn_scan_kappa
_diffrn_scan_phi
_diffrn_scan_omega1
_diffrn_scan_theta1
_diffrn_scan_frames
1 phi 10.00 330.00 1.00 15.00 51.00 28.00 -19.00 - 0.00 0.00 320
2 omega -40.42 110.58 1.00 15.00 - 35.00 1.00 350.00 0.00 0.00 151
3 omega -111.64 -12.64 1.00 15.00 - -35.00 151.00 0.00 0.00 0.00 99
4 omega -26.01 100.99 1.00 15.00 - 25.00 21.00 350.00 0.00 0.00 127
